data_4026920
loop_
_publ_author_name
'Mark A. Honey'
'Raffaele Pasceri'
'William Lewis'
'Christopher J. Moody'

_publ_section_title
;
 Diverse Trifluoromethyl Heterocycles from a Single Precursor
;
_journal_name_full 'Journal of Organic Chemistry'
_journal_page_first 1396
_journal_page_last 1405
_journal_paper_doi 10.1021/jo202201w
_journal_volume 77
_journal_year 2012
_chemical_formula_moiety 'C14 H12 F3 N O4'
_chemical_formula_sum 'C14 H12 F3 N O4'
_chemical_formula_weight 315.25
_chemical_name_systematic
; 
 ? 
;
_space_group_IT_number 2
_symmetry_cell_setting triclinic
_symmetry_space_group_name_Hall '-P 1'
_symmetry_space_group_name_H-M 'P -1'
_atom_sites_solution_hydrogens mixed
_atom_sites_solution_primary iterative
_atom_sites_solution_secondary difmap
_audit_creation_method 'enCIFer editing of SHELXL-97 created file'
_cell_angle_alpha 91.807(19)
_cell_angle_beta 98.090(18)
_cell_angle_gamma 101.202(17)
_cell_formula_units_Z 2
_cell_length_a 7.8560(14)
_cell_length_b 8.957(2)
_cell_length_c 10.209(3)
_cell_measurement_reflns_used 1360
_cell_measurement_temperature 90(2)
_cell_measurement_theta_max 81.32
_cell_measurement_theta_min 4.38
_cell_volume 696.4(3)
_computing_cell_refinement
;
CrysAlisPro, Agilent Technologies,
Version 1.171.35.11 (release 16-05-2011 CrysAlis171 .NET)
(compiled May 16 2011,17:55:39)
;
_computing_data_collection
;
CrysAlisPro, Agilent Technologies,
Version 1.171.35.11 (release 16-05-2011 CrysAlis171 .NET)
(compiled May 16 2011,17:55:39)
;
_computing_data_reduction
;
CrysAlisPro, Agilent Technologies,
Version 1.171.35.11 (release 16-05-2011 CrysAlis171 .NET)
(compiled May 16 2011,17:55:39)
;
_computing_molecular_graphics ' ? '
_computing_publication_material 'enCIFer(Allen et al.,2004);PLATON(Spek,2003)'
_computing_structure_refinement 'SHELXL97 (Sheldrick, 2008)'
_computing_structure_solution ' ? '
_diffrn_ambient_temperature 90(2)
_diffrn_detector_area_resol_mean 10.3613
_diffrn_measured_fraction_theta_full 0.979
_diffrn_measured_fraction_theta_max 0.979
_diffrn_measurement_device_type 'SuperNova, Single source at offset), Atlas'
_diffrn_measurement_method '\w scans'
_diffrn_radiation_monochromator mirror
_diffrn_radiation_source 'SuperNova (Cu) x-ray Source'
_diffrn_radiation_type 'Cu K\a'
_diffrn_radiation_wavelength 1.54184
_diffrn_reflns_av_R_equivalents 0.0634
_diffrn_reflns_av_sigmaI/netI 0.0596
_diffrn_reflns_limit_h_max 9
_diffrn_reflns_limit_h_min -9
_diffrn_reflns_limit_k_max 8
_diffrn_reflns_limit_k_min -10
_diffrn_reflns_limit_l_max 12
_diffrn_reflns_limit_l_min -12
_diffrn_reflns_number 4413
_diffrn_reflns_theta_full 66.59
_diffrn_reflns_theta_max 66.59
_diffrn_reflns_theta_min 4.38
_diffrn_standards_decay_% 0
_diffrn_standards_number 0
_exptl_absorpt_coefficient_mu 1.192
_exptl_absorpt_correction_T_max 1.000
_exptl_absorpt_correction_T_min 0.414
_exptl_absorpt_correction_type multi-scan
_exptl_absorpt_process_details
;
CrysAlisPro, Agilent Technologies,
Version 1.171.35.11 (release 16-05-2011 CrysAlis171 .NET)
(compiled May 16 2011,17:55:39)
empirical absorption correction using spherical harmonics,
 implemented in SCALE3 ABSPACK scaling algorithm.
;
_exptl_crystal_colour colourless
_exptl_crystal_density_diffrn 1.503
_exptl_crystal_description tablet
_exptl_crystal_F_000 324
_exptl_crystal_size_max 0.42
_exptl_crystal_size_mid 0.25
_exptl_crystal_size_min 0.05
_refine_diff_density_max 0.693
_refine_diff_density_min -0.607
_refine_diff_density_rms 0.155
_refine_ls_extinction_method none
_refine_ls_goodness_of_fit_ref 1.491
_refine_ls_hydrogen_treatment constr
_refine_ls_matrix_type full
_refine_ls_number_parameters 201
_refine_ls_number_reflns 2415
_refine_ls_number_restraints 0
_refine_ls_restrained_S_all 1.491
_refine_ls_R_factor_all 0.1346
_refine_ls_R_factor_gt 0.1165
_refine_ls_shift/su_max 0.000
_refine_ls_shift/su_mean 0.000
_refine_ls_structure_factor_coef Fsqd
_refine_ls_weighting_details 'calc w=1/[\s^2^(Fo^2^)+(0.2000P)^2^+0.0000P] where P=(Fo^2^+2Fc^2^)/3'
_refine_ls_weighting_scheme calc
_refine_ls_wR_factor_gt 0.3485
_refine_ls_wR_factor_ref 0.3692
_reflns_number_gt 1821
_reflns_number_total 2415
_reflns_threshold_expression I>2\s(I)
_cod_data_source_file jo202201w_si_002_5c.cif
_cod_data_source_block rpcjmd
_cod_database_code 4026920
_nottingham_internal_coll_name RPCJMD
_nottingham_internal_coll_number 10503
_nottingham_internal_coll_client RP/CJM
_nottingham_internal_coll_type custom
_nottingham_internal_coll_frame_time '12.0000 and 3.0000'
_nottingham_internal_coll_frame_width 1.0000
_nottingham_internal_coll_frame_method '\w scans'
_nottingham_internal_coll_user WL
_nottingham_internal_coll_date 176/2011
_nottingham_internal_process_user WL
_nottingham_internal_process_date 17/06/2011
_nottingham_internal_solution_user WL
_nottingham_internal_solution_date 22/6/2011
_nottingham_internal_refinement_user WL
_nottingham_internal_refinement_date 23/6/2011
_nottingham_internal_validation_user WL
_nottingham_internal_validation_date 23/6/2011
_nottingham_internal_archive_date 23/6/2011

loop_
_symmetry_equiv_pos_as_xyz
'x, y, z'
'-x, -y, -z'

loop_
_atom_site_label
_atom_site_type_symbol
_atom_site_fract_x
_atom_site_fract_y
_atom_site_fract_z
_atom_site_U_iso_or_equiv
_atom_site_adp_type
_atom_site_occupancy
_atom_site_symmetry_multiplicity
_atom_site_calc_flag
_atom_site_refinement_flags
O1 O 0.4120(5) 0.1690(4) 0.5242(4) 0.0345(10) Uani 1 1 d .
C2 C 0.5339(7) 0.2820(5) 0.4842(6) 0.0320(13) Uani 1 1 d .
N3 N 0.5303(5) 0.2818(5) 0.3570(5) 0.0284(11) Uani 1 1 d .
C4 C 0.3965(6) 0.1603(6) 0.3050(6) 0.0312(13) Uani 1 1 d .
C5 C 0.3233(7) 0.0908(6) 0.4078(6) 0.0315(13) Uani 1 1 d .
C6 C 0.6505(7) 0.3850(6) 0.5879(6) 0.0307(12) Uani 1 1 d .
C7 C 0.6503(7) 0.3632(6) 0.7218(6) 0.0324(13) Uani 1 1 d .
H7 H 0.5667 0.2833 0.7491 0.039 Uiso 1 1 calc R
C8 C 0.7710(7) 0.4573(6) 0.8156(6) 0.0351(13) Uani 1 1 d .
H8 H 0.7712 0.4414 0.9072 0.042 Uiso 1 1 calc R
C9 C 0.8941(7) 0.5771(6) 0.7753(6) 0.0320(13) Uani 1 1 d .
C10 C 0.8923(7) 0.6015(6) 0.6427(5) 0.0288(12) Uani 1 1 d .
H10 H 0.9733 0.6834 0.6154 0.035 Uiso 1 1 calc R
C11 C 0.7704(7) 0.5046(6) 0.5481(6) 0.0301(12) Uani 1 1 d .
H11 H 0.7694 0.5206 0.4565 0.036 Uiso 1 1 calc R
O12 O 1.0086(5) 0.6608(4) 0.8763(4) 0.0377(11) Uani 1 1 d .
C13 C 1.1370(8) 0.7819(7) 0.8397(6) 0.0408(14) Uani 1 1 d .
H13A H 1.2085 0.7404 0.7821 0.061 Uiso 1 1 calc R
H13B H 1.2125 0.8328 0.9196 0.061 Uiso 1 1 calc R
H13C H 1.0780 0.8556 0.7923 0.061 Uiso 1 1 calc R
C14 C 0.3642(7) 0.1188(6) 0.1621(6) 0.0343(13) Uani 1 1 d .
F15 F 0.1961(4) 0.0847(4) 0.1095(4) 0.0442(10) Uani 1 1 d .
F16 F 0.4326(5) -0.0025(4) 0.1338(4) 0.0486(10) Uani 1 1 d .
F17 F 0.4416(5) 0.2322(4) 0.0930(4) 0.0459(10) Uani 1 1 d .
C18 C 0.1818(6) -0.0420(6) 0.4245(5) 0.0281(12) Uani 1 1 d .
O19 O 0.1598(5) -0.0863(4) 0.5311(4) 0.0348(10) Uani 1 1 d .
O20 O 0.0916(5) -0.0959(4) 0.3081(4) 0.0337(10) Uani 1 1 d .
C21 C -0.0524(7) -0.2287(6) 0.3145(6) 0.0356(13) Uani 1 1 d .
H21A H -0.1289 -0.2049 0.3781 0.043 Uiso 1 1 calc R
H21B H -0.0036 -0.3182 0.3438 0.043 Uiso 1 1 calc R
C22 C -0.1551(8) -0.2621(6) 0.1777(6) 0.0401(14) Uani 1 1 d .
H22A H -0.0763 -0.2787 0.1147 0.060 Uiso 1 1 calc R
H22B H -0.2094 -0.1755 0.1523 0.060 Uiso 1 1 calc R
H22C H -0.2467 -0.3538 0.1767 0.060 Uiso 1 1 calc R

loop_
_atom_site_aniso_label
_atom_site_aniso_U_11
_atom_site_aniso_U_22
_atom_site_aniso_U_33
_atom_site_aniso_U_23
_atom_site_aniso_U_13
_atom_site_aniso_U_12
O1 0.032(2) 0.0212(19) 0.047(2) -0.0003(15) 0.0019(16) -0.0012(15)
C2 0.023(2) 0.012(2) 0.057(4) 0.003(2) -0.004(2) -0.0004(19)
N3 0.0181(19) 0.016(2) 0.045(3) 0.0016(17) -0.0017(17) -0.0045(15)
C4 0.017(2) 0.020(2) 0.050(3) 0.005(2) -0.002(2) -0.0081(18)
C5 0.028(2) 0.022(3) 0.041(3) 0.001(2) -0.001(2) 0.000(2)
C6 0.026(3) 0.021(2) 0.044(3) 0.000(2) 0.001(2) 0.005(2)
C7 0.028(3) 0.019(2) 0.047(3) 0.003(2) 0.004(2) -0.001(2)
C8 0.033(3) 0.029(3) 0.040(3) 0.006(2) 0.002(2) 0.001(2)
C9 0.026(3) 0.024(3) 0.043(3) -0.004(2) 0.001(2) 0.002(2)
C10 0.026(2) 0.016(2) 0.041(3) -0.0013(19) 0.001(2) -0.0011(19)
C11 0.029(3) 0.018(2) 0.038(3) 0.002(2) -0.001(2) -0.003(2)
O12 0.035(2) 0.029(2) 0.039(2) -0.0017(16) -0.0056(16) -0.0078(16)
C13 0.033(3) 0.039(3) 0.044(3) -0.001(3) 0.002(2) -0.007(2)
C14 0.022(2) 0.029(3) 0.050(4) 0.008(2) 0.006(2) 0.000(2)
F15 0.0263(16) 0.050(2) 0.046(2) 0.0044(15) -0.0059(13) -0.0089(14)
F16 0.057(2) 0.039(2) 0.050(2) -0.0025(16) 0.0055(17) 0.0140(17)
F17 0.0390(18) 0.041(2) 0.048(2) 0.0124(15) 0.0014(14) -0.0135(15)
C18 0.023(2) 0.022(3) 0.036(3) -0.001(2) -0.003(2) 0.004(2)
O19 0.0322(19) 0.0258(19) 0.042(2) 0.0015(16) 0.0013(16) -0.0005(15)
O20 0.0297(19) 0.0240(19) 0.042(2) 0.0010(15) -0.0015(15) -0.0038(15)
C21 0.033(3) 0.026(3) 0.041(3) 0.003(2) 0.001(2) -0.008(2)
C22 0.034(3) 0.029(3) 0.049(4) -0.003(2) 0.001(2) -0.008(2)

loop_
_atom_type_symbol
_atom_type_description
_atom_type_scat_dispersion_real
_atom_type_scat_dispersion_imag
_atom_type_scat_source
C C 0.0181 0.0091 'International Tables Vol C Tables 4.2.6.8 and 6.1.1.4'
H H 0.0000 0.0000 'International Tables Vol C Tables 4.2.6.8 and 6.1.1.4'
N N 0.0311 0.0180 'International Tables Vol C Tables 4.2.6.8 and 6.1.1.4'
O O 0.0492 0.0322 'International Tables Vol C Tables 4.2.6.8 and 6.1.1.4'
F F 0.0727 0.0534 'International Tables Vol C Tables 4.2.6.8 and 6.1.1.4'

loop_
_geom_angle_atom_site_label_1
_geom_angle_atom_site_label_2
_geom_angle_atom_site_label_3
_geom_angle
C2 O1 C5 104.5(4)
N3 C2 O1 114.1(4)
N3 C2 C6 128.8(5)
O1 C2 C6 117.2(5)
C2 N3 C4 105.3(4)
C5 C4 N3 108.7(5)
C5 C4 C14 130.9(5)
N3 C4 C14 120.1(5)
C4 C5 O1 107.3(4)
C4 C5 C18 137.4(5)
O1 C5 C18 115.3(5)
C7 C6 C11 119.8(5)
C7 C6 C2 122.5(5)
C11 C6 C2 117.7(5)
C8 C7 C6 120.3(5)
C8 C7 H7 119.9
C6 C7 H7 119.9
C7 C8 C9 119.9(5)
C7 C8 H8 120.0
C9 C8 H8 120.0
O12 C9 C10 125.2(5)
O12 C9 C8 114.8(5)
C10 C9 C8 120.0(5)
C9 C10 C11 119.6(5)
C9 C10 H10 120.2
C11 C10 H10 120.2
C6 C11 C10 120.3(5)
C6 C11 H11 119.8
C10 C11 H11 119.8
C9 O12 C13 116.6(5)
O12 C13 H13A 109.5
O12 C13 H13B 109.5
H13A C13 H13B 109.5
O12 C13 H13C 109.5
H13A C13 H13C 109.5
H13B C13 H13C 109.5
F15 C14 F16 106.4(4)
F15 C14 F17 106.6(5)
F16 C14 F17 105.6(5)
F15 C14 C4 114.6(5)
F16 C14 C4 111.5(5)
F17 C14 C4 111.6(4)
O19 C18 O20 128.0(5)
O19 C18 C5 121.9(5)
O20 C18 C5 110.2(5)
C18 O20 C21 114.2(4)
O20 C21 C22 107.2(5)
O20 C21 H21A 110.3
C22 C21 H21A 110.3
O20 C21 H21B 110.3
C22 C21 H21B 110.3
H21A C21 H21B 108.5
C21 C22 H22A 109.5
C21 C22 H22B 109.5
H22A C22 H22B 109.5
C21 C22 H22C 109.5
H22A C22 H22C 109.5
H22B C22 H22C 109.5

loop_
_geom_bond_atom_site_label_1
_geom_bond_atom_site_label_2
_geom_bond_distance
O1 C2 1.367(7)
O1 C5 1.383(7)
C2 N3 1.295(8)
C2 C6 1.466(7)
N3 C4 1.391(6)
C4 C5 1.375(8)
C4 C14 1.468(9)
C5 C18 1.495(7)
C6 C7 1.387(9)
C6 C11 1.394(7)
C7 C8 1.383(8)
C7 H7 0.9500
C8 C9 1.411(8)
C8 H8 0.9500
C9 O12 1.365(6)
C9 C10 1.377(9)
C10 C11 1.402(7)
C10 H10 0.9500
C11 H11 0.9500
O12 C13 1.428(7)
C13 H13A 0.9800
C13 H13B 0.9800
C13 H13C 0.9800
C14 F15 1.327(6)
C14 F16 1.343(7)
C14 F17 1.350(6)
C18 O19 1.193(7)
C18 O20 1.319(7)
O20 C21 1.483(6)
C21 C22 1.501(8)
C21 H21A 0.9900
C21 H21B 0.9900
C22 H22A 0.9800
C22 H22B 0.9800
C22 H22C 0.9800

loop_
_geom_torsion_atom_site_label_1
_geom_torsion_atom_site_label_2
_geom_torsion_atom_site_label_3
_geom_torsion_atom_site_label_4
_geom_torsion
C5 O1 C2 N3 -0.2(6)
C5 O1 C2 C6 -179.6(4)
O1 C2 N3 C4 0.1(6)
C6 C2 N3 C4 179.5(5)
C2 N3 C4 C5 0.0(6)
C2 N3 C4 C14 -175.3(5)
N3 C4 C5 O1 -0.1(6)
C14 C4 C5 O1 174.5(5)
N3 C4 C5 C18 -178.9(6)
C14 C4 C5 C18 -4.3(11)
C2 O1 C5 C4 0.2(6)
C2 O1 C5 C18 179.3(4)
N3 C2 C6 C7 -173.9(5)
O1 C2 C6 C7 5.5(8)
N3 C2 C6 C11 3.3(9)
O1 C2 C6 C11 -177.3(5)
C11 C6 C7 C8 -1.6(8)
C2 C6 C7 C8 175.5(5)
C6 C7 C8 C9 0.7(8)
C7 C8 C9 O12 -178.9(5)
C7 C8 C9 C10 0.9(8)
O12 C9 C10 C11 178.3(5)
C8 C9 C10 C11 -1.4(8)
C7 C6 C11 C10 1.0(8)
C2 C6 C11 C10 -176.2(5)
C9 C10 C11 C6 0.5(8)
C10 C9 O12 C13 -0.6(8)
C8 C9 O12 C13 179.2(5)
C5 C4 C14 F15 47.9(8)
N3 C4 C14 F15 -138.0(5)
C5 C4 C14 F16 -73.0(7)
N3 C4 C14 F16 101.1(6)
C5 C4 C14 F17 169.2(6)
N3 C4 C14 F17 -16.7(7)
C4 C5 C18 O19 171.4(6)
O1 C5 C18 O19 -7.3(8)
C4 C5 C18 O20 -9.2(9)
O1 C5 C18 O20 172.0(4)
O19 C18 O20 C21 -0.8(8)
C5 C18 O20 C21 179.9(4)
C18 O20 C21 C22 172.7(5)

loop_
_cod_related_entry_id
_cod_related_entry_database
_cod_related_entry_code
1 ChemSpider 30659454
